data_1557754
loop_
_publ_author_name
'Marthi, Katalin'
'Larsen, Sine'
'Acs, Maria'
'Balint, Jozsef'
'Fogassy, Elemer'

_publ_section_title
;
 The Optical Resolution of
 3-(2'-Hydroxy-2'-phenylethyl)-2-thiazolidinimine and the Crystal
 Structure of the (2R,3R)-O,O'-Dibenzoyl Hydrogen Tartrate Salt of the
 (S)-(+)-Enantiomer
;
_journal_name_full 'Acta Chemica Scandinavica'
_journal_page_first 20
_journal_page_last 27
_journal_paper_doi 10.3891/acta.chem.scand.49-0020
_journal_volume 49
_journal_year 1995
_chemical_formula_sum 'C30 H32 N2 O10 S'
_chemical_formula_weight 612.64
_chemical_name_common
;
(S)-3-(2'-HYDROXY-2'-PHENYLETHYL)-2-THIAZOLIDINIMINIUM (2R,3R)-O,O'-DIBENZOYL 
HYDROGEN TARTRATE)
;
_space_group_IT_number 4
_space_group_name_Hall 'P 2yb'
_space_group_name_H-M_alt 'P 1 21 1'
_symmetry_cell_setting monoclinic
_symmetry_Int_Tables_number 4
_symmetry_space_group_name_Hall 'P 2yb'
_symmetry_space_group_name_H-M 'P 1 21 1'
_cell_angle_alpha 90.
_cell_angle_beta 101.980(9)
_cell_angle_gamma 90.
_cell_formula_units_Z 2
_cell_length_a 7.5831(9)
_cell_length_b 12.5698(14)
_cell_length_c 15.835(2)
_cell_volume 1476.5(3)
_diffrn_ambient_temperature 122
_diffrn_radiation_probe x-ray
_diffrn_radiation_type CuK\a
_diffrn_radiation_wavelength 1.54184
_exptl_absorpt_coefficient_mu 1.50
_exptl_crystal_density_diffrn 1.378
_exptl_crystal_F_000 644
_refine_ls_goodness_of_fit_ref 1.038
_refine_ls_number_parameters 404
_refine_ls_number_reflns 6046
_refine_ls_R_factor_gt 0.0255
_refine_ls_wR_factor_ref 0.0710
_cod_data_source_file Acta-Chem-Scand-1995-49-20.cif
_cod_data_source_block 1
_cod_original_sg_symbol_H-M 'P 21'
_cod_database_code 1557754

loop_
_space_group_symop_id
_space_group_symop_operation_xyz
1 x,y,z
2 -x,1/2+y,-z

loop_
_atom_site_label
_atom_site_type_symbol
_atom_site_thermal_displace_type
_atom_site_fract_x
_atom_site_fract_y
_atom_site_fract_z
_atom_site_occupancy
_atom_site_U_iso_or_equiv
_atom_site_calc_flag
_atom_site_refinement_flags
_atom_site_disorder_assembly
_atom_site_disorder_group
S S Uiso 0.18754(4) 0.13945(3) 0.03005(2) 1.000 0.0211(1) . . . .
O2A O Uiso -0.64192(12) -0.73439(8) -0.35800(6) 1.000 0.0192(2) . . . .
O3A O Uiso -0.57416(12) -0.53966(7) -0.27631(6) 1.000 0.0165(2) . . . .
O11A O Uiso -0.20798(13) -0.66822(8) -0.23186(6) 1.000 0.0205(2) . . . .
O12A O Uiso -0.30315(4) -0.68695(9) -0.37550(6) 1.000 0.0265(2) . . . .
O21A O Uiso -0.5752(2) -0.90790(9) -0.36246(8) 1.000 0.0356(3) . . . .
O31A O Uiso -0.57165(13) -0.44430(8) -0.15617(6) 1.000 0.0219(2) . . . .
O41A O Uiso -0.74899(13) -0.73870(8) -0.15361(7) 1.000 0.0236(2) . . . .
O42A O Uiso -0.89102(12) -0.61426(8) -0.24493(6) 1.000 0.0210(2) . . . .
C1A C Uiso -0.3271(2) -0.69027(10) -0.30330(9) 1.000 0.0170(2) . . . .
C2A C Uiso -0.5072(2) -0.72197(10) -0.28031(8) 1.000 0.0158(2) . . . .
C3A C Uiso -0.5719(2) -0.63550(10) -0.22726(8) 1.000 0.0153(2) . . . .
C4A C Uiso -0.7555(2) -0.66460(11) -0.20761(8) 1.000 0.0162(2) . . . .
O6 O Uiso -0.44217(3) 0.12179(8) -0.11263(6) 1.000 0.0206(2) . . . .
C21A C Uiso -0.6601(2) -0.83101(11) -0.39444(9) 1.000 0.0214(3) . . . .
C22A C Uiso -0.7890(2) -0.83254(13) -0.47850(10) 1.000 0.0258(3) . . . .
C23A C Uiso -0.8125(2) -0.9276(2) -0.52449(12) 1.000 0.0397(4) . . . .
C24A C Uiso -0.9178(3) -0.9297(2) -0.60720(14) 1.000 0.0521(6) . . . .
C25A C Uiso -0.9993(2) -0.8372(2) -0.64352(12) 1.000 0.0527(6) . . . .
C26A C Uiso -0.9823(3) -0.7438(2) -0.59712(12) 1.000 0.0465(5) . . . .
C27A C Uiso -0.8771(2) -0.7402(2) -0.51395(11) 1.000 0.0331(3) . . . .
C31A C Uiso -0.5673(2) -0.44803(11) -0.23205(8) 1.000 0.0167(2) . . . .
C32A C Uiso -0.5477(2) -0.35479(11) -0.28685(8) 1.000 0.0196(2) . . . .
C33A C Uiso -0.5128(2) -0.25588(12) -0.24736(10) 1.000 0.0275(3) . . . .
C34A C Uiso -0.4947(3) -0.16767(13) -0.29705(12) 1.000 0.0373(4) . . . .
C35A C Uiso -0.5151(3) -0.17716(13) -0.38575(12) 1.000 0.0355(4) . . . .
C36A C Uiso -0.5541(2) -0.27529(14) -0.42527(11) 1.000 0.0315(3) . . . .
C37A C Uiso -0.5676(2) -0.36478(13) -0.37603(9) 1.000 0.0248(3) . . . .
N2 N Uiso -0.0942(2) 0.02258(9) -0.02089(7) 1.000 0.0188(2) . . . .
N15 N Uiso -0.0307(2) 0.14211(11) -0.12431(8) 1.000 0.0211(2) . . . .
C1 C Uiso 0.0019(2) 0.09871(10) -0.04822(9) 1.000 0.0175(2) . . . .
O1M O Uiso -0.2150(2) 0.06658(10) -0.28846(7) 1.000 0.0336(2) . . . .
C3 C Uiso -0.0441(2) -0.00078(3) 0.07143(9) 1.000 0.0252(3) . . . .
C4 C Uiso 0.1517(2) 0.03155(3) 0.10082(9) 1.000 0.0271(3) . . . .
C5 C Uiso -0.2550(2) -0.02736(11) -0.07255(9) 1.000 0.0187(2) . . . .
C6 C Uiso -0.4304(2) 0.02747(10) -0.06226(8) 1.000 0.0166(2) . . . .
C7 C Uiso -0.5894(2) -0.04741(11) -0.08853(8) 1.000 0.0170(2) . . . .
C8 C Uiso -0.6046(2) -0.13408(12) -0.03523(9) 1.000 0.0222(3) . . . .
C9 C Uiso -0.7502(2) -0.20331(12) -0.05546(10) 1.000 0.0259(3) . . . .
C10 C Uiso -0.8821(2) -0.18626(12) -0.12944(10) 1.000 0.0272(3) . . . .
C11 C Uiso -0.8683(2) -0.10084(12) -0.18250(10) 1.000 0.0250(3) . . . .
C12 C Uiso -0.7218(2) -0.03123(11) -0.16259(9) 1.000 0.0206(3) . . . .
C1M C Uiso -0.1085(3) 0.0775(2) -0.35243(13) 1.000 0.0497(5) . . . .

loop_
_atom_type_symbol
_atom_type_description
_atom_type_scat_dispersion_real
_atom_type_scat_dispersion_imag
_atom_type_scat_source
C C 0.0181 0.0091 ' International Tables Vol C Tables 4.2.6.8 and 6.1.1.4'
N N 0.0311 0.0180 ' International Tables Vol C Tables 4.2.6.8 and 6.1.1.4'
O O 0.0492 0.0322 ' International Tables Vol C Tables 4.2.6.8 and 6.1.1.4'
S S 0.3331 0.5567 ' International Tables Vol C Tables 4.2.6.8 and 6.1.1.4'

loop_
_geom_angle_atom_site_label_1
_geom_angle_atom_site_label_2
_geom_angle_atom_site_label_3
_geom_angle
_geom_angle_site_symmetry_1
_geom_angle_site_symmetry_2
_geom_angle_site_symmetry_3
_geom_angle_publ_flag
C1 S C4 90.98(6) . . . yes
C2A O2A C21A 117.34(11) . . . yes
C3A O3A C31A 116.33(10) . . . yes
O11A C1A C2A 109.54(11) . . . yes
O12A C1A C2A 123.68(12) . . . yes
O11A C1A O12A 126.78(13) . . . yes
O2A C2A C3A 107.35(11) . . . yes
C1A C2A C3A 110.55(11) . . . no
O2A C2A C1A 109.54(10) . . . yes
O3A C3A C4A 113.70(11) . . . yes
C2A C3A C4A 110.70(11) . . . no
O3A C3A C2A 105.75(10) . . . yes
O41A C4A C3A 113.92(12) . . . yes
O42A C4A C3A 118.48(12) . . . yes
O41A C4A O42A 127.60(14) . . . yes
O2A C21A C22A 112.91(12) . . . yes
O21A C21A C22A 124.06(14) . . . yes
O2A C21A O21A 123.00(13) . . . yes
C21A C22A C23A 118.11(15) . . . no
C23A C22A C27A 120.29(16) . . . no
C21A C22A C27A 121.48(15) . . . no
C22A C23A C24A 119.8(2) . . . no
C23A C24A C25A 119.8(2) . . . no
C24A C25A C26A 120.67(18) . . . no
C25A C26A C27A 120.3(2) . . . no
C22A C27A C26A 119.0(2) . . . no
O3A C31A O31A 123.04(12) . . . yes
O31A C31A C32A 125.23(13) . . . yes
O3A C31A C32A 111.70(11) . . . yes
C31A C32A C33A 118.39(12) . . . no
C33A C32A C37A 120.39(13) . . . no
C31A C32A C37A 121.21(13) . . . no
C32A C33A C34A 119.51(14) . . . no
C33A C34A C35A 120.28(15) . . . no
C34A C35A C36A 120.15(16) . . . no
C35A C36A C37A 120.15(16) . . . no
C32A C37A C36A 119.48(15) . . . no
C1 N2 C3 115.10(12) . . . yes
C1 N2 C5 125.27(12) . . . yes
C3 N2 C5 119.14(12) . . . yes
S C1 N2 113.30(10) . . . yes
S C1 N15 120.33(11) . . . yes
N2 C1 N15 126.38(14) . . . yes
N2 C3 C4 106.72(12) . . . yes
S C4 C3 105.86(8) . . . yes
N2 C5 C6 112.83(11) . . . yes
O6 C6 C5 105.64(10) . . . yes
O6 C6 C7 114.18(11) . . . yes
C5 C6 C7 110.40(11) . . . no
C6 C7 C8 118.57(12) . . . no
C6 C7 C12 122.24(12) . . . no
C8 C7 C12 119.17(13) . . . no
C7 C8 C9 120.67(13) . . . no
C8 C9 C10 119.73(14) . . . no
C9 C10 C11 120.04(14) . . . no
C10 C11 C12 120.44(14) . . . no
C7 C12 C11 119.95(13) . . . no

loop_
_geom_bond_atom_site_label_1
_geom_bond_atom_site_label_2
_geom_bond_distance
_geom_bond_site_symmetry_1
_geom_bond_site_symmetry_2
_geom_bond_publ_flag
S C4 1.8154(11) . . yes
S C1 1.7481(15) . . yes
O2A C21A 1.3394(17) . . yes
O2A C2A 1.4352(16) . . yes
O3A C3A 1.4315(16) . . yes
O3A C31A 1.3436(16) . . yes
O11A C1A 1.3222(17) . . yes
O12A C1A 1.1950(17) . . yes
O21A C21A 1.2123(19) . . yes
O31A C31A 1.2098(16) . . yes
O41A C4A 1.2584(17) . . yes
O42A C4A 1.2464(17) . . yes
C1A C2A 1.537(2) . . no
C2A C3A 1.5162(19) . . no
C3A C4A 1.533(2) . . no
O6 C6 1.4213(16) . . yes
C21A C22A 1.479(2) . . no
C22A C23A 1.391(3) . . no
C22A C27A 1.398(3) . . no
C23A C24A 1.386(3) . . no
C24A C25A 1.385(3) . . no
C25A C26A 1.377(3) . . no
C26A C27A 1.392(3) . . no
C31A C32A 1.4840(19) . . no
C32A C37A 1.3944(19) . . no
C32A C33A 1.392(2) . . no
C33A C34A 1.383(2) . . no
C34A C35A 1.386(3) . . no
C35A C36A 1.387(2) . . no
C36A C37A 1.385(2) . . no
N2 C1 1.3285(19) . . yes
N2 C3 1.4619(18) . . yes
N2 C5 1.462(2) . . yes
N15 C1 1.2988(19) . . yes
O1M C1M 1.427(3) . . yes
C3 C4 1.516(2) . . no
C5 C6 1.536(2) . . no
C6 C7 1.518(2) . . no
C7 C12 1.391(2) . . no
C7 C8 1.397(2) . . no
C8 C9 1.390(2) . . no
C9 C10 1.390(2) . . no
C10 C11 1.381(2) . . no
C11 C12 1.398(2) . . no

loop_
_geom_torsion_atom_site_label_1
_geom_torsion_atom_site_label_2
_geom_torsion_atom_site_label_3
_geom_torsion_atom_site_label_4
_geom_torsion
_geom_torsion_site_symmetry_1
_geom_torsion_site_symmetry_2
_geom_torsion_site_symmetry_3
_geom_torsion_site_symmetry_4
_geom_torsion_publ_flag
C1 S C4 C3 -21.66(9) . . . . no
C4 S C1 N15 -171.60(13) . . . . no
C4 S C1 N2 8.39(11) . . . . no
C2A O2A C21A O21A 3.9(2) . . . . no
C21A O2A C2A C3A -150.17(11) . . . . no
C21A O2A C2A C1A 89.76(13) . . . . no
C2A O2A C21A C22A -174.15(12) . . . . no
C31A O3A C3A C2A -158.24(12) . . . . no
C31A O3A C3A C4A 80.10(14) . . . . no
C3A O3A C31A O31A -5.1(2) . . . . no
C3A O3A C31A C32A 172.99(12) . . . . no
O11A C1A C2A C3A 55.52(14) . . . . no
O11A C1A C2A O2A 173.63(10) . . . . no
O12A C1A C2A O2A -6.39(18) . . . . no
O12A C1A C2A C3A -124.50(14) . . . . no
O2A C2A C3A O3A -65.52(13) . . . . no
C1A C2A C3A C4A 177.49(10) . . . . no
C1A C2A C3A O3A 53.92(14) . . . . no
O2A C2A C3A C4A 58.06(13) . . . . no
C2A C3A C4A O41A 71.67(14) . . . . no
O3A C3A C4A O42A 10.25(17) . . . . no
O3A C3A C4A O41A -169.47(11) . . . . no
C2A C3A C4A O42A -108.61(13) . . . . no
O2A C21A C22A C23A 176.95(14) . . . . no
O2A C21A C22A C27A 0.9(2) . . . . no
O21A C21A C22A C23A -1.0(2) . . . . no
O21A C21A C22A C27A -177.10(16) . . . . no
C27A C22A C23A C24A 2.7(3) . . . . no
C21A C22A C23A C24A -173.47(17) . . . . no
C21A C22A C27A C26A 173.33(17) . . . . no
C23A C22A C27A C26A -2.7(3) . . . . no
C22A C23A C24A C25A -0.1(3) . . . . no
C23A C24A C25A C26A -2.4(3) . . . . no
C24A C25A C26A C27A 2.4(3) . . . . no
C25A C26A C27A C22A 0.1(3) . . . . no
O3A C31A C32A C37A 10.5(2) . . . . no
O3A C31A C32A C33A -170.94(13) . . . . no
O31A C31A C32A C33A 7.1(2) . . . . no
O31A C31A C32A C37A -171.50(15) . . . . no
C31A C32A C33A C34A -179.74(16) . . . . no
C33A C32A C37A C36A -0.6(2) . . . . no
C37A C32A C33A C34A -1.2(2) . . . . no
C31A C32A C37A C36A 177.91(14) . . . . no
C32A C33A C34A C35A 1.4(3) . . . . no
C33A C34A C35A C36A 0.1(3) . . . . no
C34A C35A C36A C37A -1.9(3) . . . . no
C35A C36A C37A C32A 2.1(2) . . . . no
C3 N2 C1 S 8.87(16) . . . . no
C3 N2 C1 N15 -171.15(14) . . . . no
C5 N2 C1 S -179.35(11) . . . . no
C5 N2 C1 N15 0.6(2) . . . . no
C1 N2 C3 C4 -25.40(14) . . . . no
C5 N2 C3 C4 162.28(10) . . . . no
C1 N2 C5 C6 -92.50(17) . . . . no
C3 N2 C5 C6 78.98(14) . . . . no
N2 C3 C4 S 29.11(9) . . . . no
N2 C5 C6 O6 76.92(13) . . . . no
N2 C5 C6 C7 -159.17(11) . . . . no
O6 C6 C7 C8 -170.36(12) . . . . no
O6 C6 C7 C12 8.21(19) . . . . no
C5 C6 C7 C8 70.81(16) . . . . no
C5 C6 C7 C12 -110.63(15) . . . . no
C6 C7 C8 C9 178.39(13) . . . . no
C12 C7 C8 C9 -0.2(2) . . . . no
C6 C7 C12 C11 -178.10(13) . . . . no
C8 C7 C12 C11 0.5(2) . . . . no
C7 C8 C9 C10 0.0(2) . . . . no
C8 C9 C10 C11 0.0(2) . . . . no
C9 C10 C11 C12 0.3(2) . . . . no
C10 C11 C12 C7 -0.5(2) . . . . no
